data_4070706
loop_
_publ_author_name
'Stanley, Jane L.'
'Heiden, Zachariah M.'
'Rauchfuss, Thomas B.'
'Wilson, Scott R.'
'De Gioia, Luca'
'Zampella, Guiseppe'

_publ_contact_author
; 
Scott R. Wilson 
University of Illinois 
School of Chemical Sciences, Box 59-1 
505 South Mathews Avenue 
Urbana, Illinois  61801 
USA 
;
_publ_section_title
;
 Desymmetrized Diiron Azadithiolato Carbonyls: A Step Toward Modeling the
 Iron-Only Hydrogenases.
;
_journal_issue 1
_journal_name_full Organometallics
_journal_page_first 119
_journal_page_last 125
_journal_paper_doi 10.1021/om7009599
_journal_volume 27
_journal_year 2008
_chemical_formula_moiety 'C10 H9 Fe2 N O6 S2'
_chemical_formula_sum 'C10 H9 Fe2 N O6 S2'
_chemical_formula_weight 415.00
_chemical_name_systematic
; 
? 
;
_space_group_IT_number 14
_symmetry_cell_setting monoclinic
_symmetry_space_group_name_Hall '-P 2yn'
_symmetry_space_group_name_H-M 'P 1 21/n 1'
_atom_sites_solution_hydrogens geom
_atom_sites_solution_primary direct
_atom_sites_solution_secondary difmap
_audit_creation_method SHELXL-97
_audit_update_record
; 
2007-08-02   text and data added, jls 
;
_cell_angle_alpha 90.00
_cell_angle_beta 105.405(2)
_cell_angle_gamma 90.00
_cell_formula_units_Z 4
_cell_length_a 9.9640(13)
_cell_length_b 12.0864(16)
_cell_length_c 13.0405(17)
_cell_measurement_reflns_used 1024
_cell_measurement_temperature 193(2)
_cell_measurement_theta_max 24.6
_cell_measurement_theta_min 2.3
_cell_volume 1514.0(3)
_computing_cell_refinement 'SAINT V7.23A (Bruker, 2001)'
_computing_data_collection 'SMART V5.625 (Bruker, 2001)'
_computing_data_reduction 'SAINT V7.23A(Bruker, 2001)'
_computing_molecular_graphics 'SHELXTL V6.12 (Bruker, 2001)'
_computing_publication_material 'XCIF (Bruker, 2001)'
_computing_structure_refinement 'SHELXTL V6.12 (Bruker, 2001)'
_computing_structure_solution 'SHELXTL V6.12 (Bruker, 2001)'
_diffrn_ambient_temperature 193(2)
_diffrn_measured_fraction_theta_full 1.000
_diffrn_measured_fraction_theta_max 1.000
_diffrn_measurement_device 'Siemens Platform/CCD'
_diffrn_measurement_method 'profile data from \w scans'
_diffrn_radiation_monochromator graphite
_diffrn_radiation_source 'normal-focus sealed tube'
_diffrn_radiation_type MoK\a
_diffrn_radiation_wavelength 0.71073
_diffrn_radiation_wavelength_id g16oas
_diffrn_reflns_av_R_equivalents 0.0528
_diffrn_reflns_av_sigmaI/netI 0.0567
_diffrn_reflns_limit_h_max 12
_diffrn_reflns_limit_h_min -12
_diffrn_reflns_limit_k_max 14
_diffrn_reflns_limit_k_min -14
_diffrn_reflns_limit_l_max 15
_diffrn_reflns_limit_l_min -15
_diffrn_reflns_number 11977
_diffrn_reflns_theta_full 25.38
_diffrn_reflns_theta_max 25.38
_diffrn_reflns_theta_min 2.30
_diffrn_standards_decay_% 7.5
_diffrn_standards_interval_time 305
_diffrn_standards_number 89
_exptl_absorpt_coefficient_mu 2.214
_exptl_absorpt_correction_T_max 0.8838
_exptl_absorpt_correction_T_min 0.6262
_exptl_absorpt_correction_type integration
_exptl_absorpt_process_details 'SHELXTL/XPREP (Bruker, 2001)'
_exptl_crystal_colour red
_exptl_crystal_density_diffrn 1.821
_exptl_crystal_density_method 'not measured'
_exptl_crystal_description prism
_exptl_crystal_F_000 832
_exptl_crystal_id g16oas
_exptl_crystal_preparation
; 
The data crystal was mounted using oil (Parantone-N, Exxon) to a 
0.3 mm cryo-loop (Hampton Research) with the (0 1 0) scattering 
planes roughly normal to the spindle axis. 
;
_exptl_crystal_size_max 0.24
_exptl_crystal_size_mid 0.14
_exptl_crystal_size_min 0.06
_refine_diff_density_max 0.580
_refine_diff_density_min -0.424
_refine_diff_density_rms 0.092
_refine_ls_extinction_method none
_refine_ls_goodness_of_fit_ref 0.897
_refine_ls_hydrogen_treatment mixed
_refine_ls_matrix_type full
_refine_ls_number_parameters 195
_refine_ls_number_reflns 2783
_refine_ls_number_restraints 0
_refine_ls_restrained_S_all 0.897
_refine_ls_R_factor_all 0.0617
_refine_ls_R_factor_gt 0.0337
_refine_ls_shift/su_max 0.010
_refine_ls_shift/su_mean 0.001
_refine_ls_structure_factor_coef Fsqd
_refine_ls_weighting_details 'calc w=1/[\s^2^(Fo^2^)+(0.0372P)^2^+0.0000P] where P=(Fo^2^+2Fc^2^)/3'
_refine_ls_weighting_scheme calc
_refine_ls_wR_factor_gt 0.0648
_refine_ls_wR_factor_ref 0.0703
_reflns_number_gt 1864
_reflns_number_total 2783
_reflns_threshold_expression >2sigma(I)
_cod_data_source_file om7009599-file003.cif
_cod_data_source_block g16oas
_cod_depositor_comments
;
The following automatic conversions were performed:

'_symmetry_cell_setting' value 'Monoclinic' changed to 'monoclinic'
according to /home/saulius/struct/CIF-dictionaries/cif_core.dic
dictionary named 'cif_core.dic' version 2.4.1 from 2010-06-29.

Automatic conversion script
Id: cif_fix_values 1715 2011-07-08 13:25:40Z adriana 
;
_cod_original_sg_symbol_Hall '-P 2yn '
_cod_original_sg_symbol_H-M 'P 21/n '
_cod_database_code 4070706

loop_
_symmetry_equiv_pos_as_xyz
'x, y, z'
'-x+1/2, y+1/2, -z+1/2'
'-x, -y, -z'
'x-1/2, -y-1/2, z-1/2'

loop_
_atom_site_label
_atom_site_type_symbol
_atom_site_fract_x
_atom_site_fract_y
_atom_site_fract_z
_atom_site_U_iso_or_equiv
_atom_site_adp_type
_atom_site_occupancy
_atom_site_symmetry_multiplicity
_atom_site_calc_flag
_atom_site_refinement_flags
C1 C 0.2084(4) 0.0838(3) 0.5687(3) 0.0352(9) Uani 1 1 d .
C2 C 0.1658(4) 0.3073(3) 0.6061(3) 0.0328(9) Uani 1 1 d .
C3 C -0.0466(4) 0.1866(3) 0.5352(3) 0.0354(9) Uani 1 1 d .
C4 C 0.0677(4) 0.3578(3) 0.2096(3) 0.0321(9) Uani 1 1 d .
C5 C -0.1211(4) 0.3475(3) 0.3297(3) 0.0306(8) Uani 1 1 d .
C6 C 0.1035(4) 0.4613(3) 0.4009(3) 0.0326(9) Uani 1 1 d .
C7 C 0.3512(4) 0.1634(3) 0.3608(3) 0.0338(9) Uani 1 1 d .
H7 H 0.3786 0.0998 0.4110 0.041 Uiso 1 1 calc R
C8 C 0.4824(4) 0.2088(3) 0.3404(3) 0.0439(10) Uani 1 1 d .
H8A H 0.5269 0.1513 0.3078 0.066 Uiso 1 1 calc R
H8B H 0.5461 0.2321 0.4078 0.066 Uiso 1 1 calc R
H8C H 0.4594 0.2724 0.2923 0.066 Uiso 1 1 calc R
C9 C 0.1343(4) 0.0672(3) 0.2736(3) 0.0354(9) Uani 1 1 d .
H9 H 0.1627 -0.0024 0.3152 0.043 Uiso 1 1 calc R
C10 C 0.0464(4) 0.0343(3) 0.1648(3) 0.0509(11) Uani 1 1 d .
H10A H 0.0157 0.1008 0.1221 0.076 Uiso 1 1 calc R
H10B H -0.0352 -0.0072 0.1721 0.076 Uiso 1 1 calc R
H10C H 0.1014 -0.0122 0.1297 0.076 Uiso 1 1 calc R
Fe1 Fe 0.06164(5) 0.32714(4) 0.34322(4) 0.02708(14) Uani 1 1 d .
Fe2 Fe 0.11663(5) 0.20384(4) 0.50401(4) 0.02846(15) Uani 1 1 d .
N1 N 0.2586(3) 0.1221(3) 0.2670(2) 0.0340(8) Uani 1 1 d .
H1 H 0.241(4) 0.170(3) 0.215(3) 0.051 Uiso 1 1 d .
O1 O 0.2690(3) 0.0079(2) 0.6076(2) 0.0495(7) Uani 1 1 d .
O2 O 0.1927(3) 0.3760(2) 0.6680(2) 0.0460(7) Uani 1 1 d .
O3 O -0.1493(3) 0.1783(2) 0.5582(2) 0.0511(7) Uani 1 1 d .
O4 O 0.0702(3) 0.3773(2) 0.1244(2) 0.0459(7) Uani 1 1 d .
O5 O -0.2367(3) 0.3575(2) 0.3232(2) 0.0446(7) Uani 1 1 d .
O6 O 0.1301(3) 0.5465(2) 0.4404(2) 0.0455(7) Uani 1 1 d .
S3 S 0.27999(9) 0.27471(7) 0.43261(7) 0.0292(2) Uani 1 1 d .
S4 S 0.01517(9) 0.14454(7) 0.33812(7) 0.0301(2) Uani 1 1 d .

loop_
_atom_site_aniso_label
_atom_site_aniso_U_11
_atom_site_aniso_U_22
_atom_site_aniso_U_33
_atom_site_aniso_U_23
_atom_site_aniso_U_13
_atom_site_aniso_U_12
C1 0.039(2) 0.036(2) 0.031(2) -0.0032(18) 0.0098(19) -0.0059(19)
C2 0.029(2) 0.037(2) 0.034(2) 0.0043(18) 0.0123(18) 0.0004(17)
C3 0.039(2) 0.038(2) 0.028(2) -0.0019(17) 0.0086(18) -0.0060(19)
C4 0.027(2) 0.035(2) 0.033(2) -0.0021(17) 0.0051(17) 0.0039(16)
C5 0.041(2) 0.026(2) 0.025(2) -0.0016(15) 0.0102(18) 0.0004(17)
C6 0.031(2) 0.042(2) 0.028(2) 0.0078(18) 0.0136(18) 0.0055(18)
C7 0.032(2) 0.033(2) 0.040(2) -0.0022(18) 0.0141(18) 0.0048(17)
C8 0.029(2) 0.058(3) 0.047(3) -0.004(2) 0.015(2) 0.0018(19)
C9 0.037(2) 0.030(2) 0.041(2) -0.0051(18) 0.0144(19) 0.0048(18)
C10 0.045(3) 0.055(3) 0.053(3) -0.023(2) 0.013(2) -0.001(2)
Fe1 0.0265(3) 0.0300(3) 0.0262(3) -0.0005(2) 0.0096(2) 0.0007(2)
Fe2 0.0277(3) 0.0312(3) 0.0274(3) -0.0001(2) 0.0089(2) -0.0018(2)
N1 0.0326(18) 0.0386(19) 0.033(2) -0.0032(15) 0.0134(16) 0.0010(15)
O1 0.0509(19) 0.0355(17) 0.0565(19) 0.0065(14) 0.0042(15) 0.0042(14)
O2 0.0468(18) 0.0508(17) 0.0392(17) -0.0089(14) 0.0093(14) 0.0013(14)
O3 0.0435(18) 0.0612(18) 0.0583(19) -0.0071(15) 0.0303(16) -0.0122(15)
O4 0.0522(18) 0.0581(17) 0.0312(17) 0.0052(13) 0.0175(14) 0.0013(14)
O5 0.0282(16) 0.0522(18) 0.0556(18) -0.0035(13) 0.0151(14) 0.0052(13)
O6 0.0556(19) 0.0361(16) 0.0471(18) -0.0105(14) 0.0176(15) -0.0023(14)
S3 0.0247(5) 0.0316(5) 0.0326(5) -0.0019(4) 0.0099(4) -0.0008(4)
S4 0.0283(5) 0.0320(5) 0.0316(5) -0.0053(4) 0.0107(4) -0.0040(4)

loop_
_atom_type_symbol
_atom_type_description
_atom_type_scat_dispersion_real
_atom_type_scat_dispersion_imag
_atom_type_scat_source
C C 0.0033 0.0016 'International Tables Vol C Tables 4.2.6.8 and 6.1.1.4'
H H 0.0000 0.0000 'International Tables Vol C Tables 4.2.6.8 and 6.1.1.4'
N N 0.0061 0.0033 'International Tables Vol C Tables 4.2.6.8 and 6.1.1.4'
O O 0.0106 0.0060 'International Tables Vol C Tables 4.2.6.8 and 6.1.1.4'
S S 0.1246 0.1234 'International Tables Vol C Tables 4.2.6.8 and 6.1.1.4'
Fe Fe 0.3463 0.8444 'International Tables Vol C Tables 4.2.6.8 and 6.1.1.4'

loop_
_geom_angle_atom_site_label_1
_geom_angle_atom_site_label_2
_geom_angle_atom_site_label_3
_geom_angle
O1 C1 Fe2 177.9(3)
O2 C2 Fe2 177.0(3)
O3 C3 Fe2 177.5(3)
O4 C4 Fe1 179.4(3)
O5 C5 Fe1 177.8(3)
O6 C6 Fe1 178.2(3)
N1 C7 C8 112.0(3)
N1 C7 S3 116.0(2)
C8 C7 S3 106.7(2)
N1 C7 H7 107.3
C8 C7 H7 107.3
S3 C7 H7 107.3
C7 C8 H8A 109.5
C7 C8 H8B 109.5
H8A C8 H8B 109.5
C7 C8 H8C 109.5
H8A C8 H8C 109.5
H8B C8 H8C 109.5
N1 C9 C10 111.3(3)
N1 C9 S4 117.2(2)
C10 C9 S4 105.9(2)
N1 C9 H9 107.3
C10 C9 H9 107.3
S4 C9 H9 107.3
C9 C10 H10A 109.5
C9 C10 H10B 109.5
H10A C10 H10B 109.5
C9 C10 H10C 109.5
H10A C10 H10C 109.5
H10B C10 H10C 109.5
C6 Fe1 C4 99.01(15)
C6 Fe1 C5 91.96(15)
C4 Fe1 C5 99.82(15)
C6 Fe1 S4 157.44(11)
C4 Fe1 S4 103.45(11)
C5 Fe1 S4 86.35(11)
C6 Fe1 S3 87.27(12)
C4 Fe1 S3 106.33(11)
C5 Fe1 S3 153.64(11)
S4 Fe1 S3 84.44(4)
C6 Fe1 Fe2 102.24(11)
C4 Fe1 Fe2 151.08(11)
C5 Fe1 Fe2 98.83(10)
S4 Fe1 Fe2 56.00(3)
S3 Fe1 Fe2 55.84(3)
C3 Fe2 C2 89.87(15)
C3 Fe2 C1 100.31(16)
C2 Fe2 C1 102.09(16)
C3 Fe2 S4 88.76(12)
C2 Fe2 S4 154.03(12)
C1 Fe2 S4 103.67(12)
C3 Fe2 S3 159.99(12)
C2 Fe2 S3 87.52(11)
C1 Fe2 S3 99.64(11)
S4 Fe2 S3 85.00(4)
C3 Fe2 Fe1 104.41(12)
C2 Fe2 Fe1 99.29(11)
C1 Fe2 Fe1 147.15(11)
S4 Fe2 Fe1 56.16(3)
S3 Fe2 Fe1 56.60(3)
C7 N1 C9 119.3(3)
C7 N1 H1 113(3)
C9 N1 H1 111(3)
C7 S3 Fe2 110.09(11)
C7 S3 Fe1 112.37(12)
Fe2 S3 Fe1 67.56(3)
C9 S4 Fe2 114.46(12)
C9 S4 Fe1 110.61(11)
Fe2 S4 Fe1 67.84(3)

loop_
_geom_bond_atom_site_label_1
_geom_bond_atom_site_label_2
_geom_bond_distance
C1 O1 1.140(4)
C1 Fe2 1.801(4)
C2 O2 1.139(4)
C2 Fe2 1.797(4)
C3 O3 1.145(4)
C3 Fe2 1.790(4)
C4 O4 1.143(4)
C4 Fe1 1.797(4)
C5 O5 1.138(4)
C5 Fe1 1.800(4)
C6 O6 1.150(4)
C6 Fe1 1.790(4)
C7 N1 1.412(4)
C7 C8 1.505(5)
C7 S3 1.883(3)
C7 H7 1.0000
C8 H8A 0.9800
C8 H8B 0.9800
C8 H8C 0.9800
C9 N1 1.428(4)
C9 C10 1.509(5)
C9 S4 1.877(3)
C9 H9 1.0000
C10 H10A 0.9800
C10 H10B 0.9800
C10 H10C 0.9800
Fe1 S4 2.2523(10)
Fe1 S3 2.2686(10)
Fe1 Fe2 2.5114(7)
Fe2 S4 2.2480(10)
Fe2 S3 2.2485(10)
N1 H1 0.88(4)
